data_4346490
loop_
_publ_author_name
'M\"akel\"a, Toni'
'Kalenius, Elina'
'Rissanen, Kari'

_publ_section_title
;
 Cooperatively enhanced ion pair binding with a hybrid receptor.
;
_journal_issue 18
_journal_name_full 'Inorganic chemistry'
_journal_page_first 9154
_journal_page_last 9165
_journal_paper_doi 10.1021/acs.inorgchem.5b01577
_journal_volume 54
_journal_year 2015
_chemical_formula_moiety 'C16 H22 N2 O10'
_chemical_formula_sum 'C16 H22 N2 O10'
_chemical_formula_weight 402.35
_space_group_crystal_system monoclinic
_space_group_IT_number 14
_space_group_name_Hall '-P 2yn'
_space_group_name_H-M_alt 'P 1 21/n 1'
_atom_sites_solution_hydrogens geom
_atom_sites_solution_primary direct
_audit_creation_date 2015-01-22
_audit_creation_method
;
Olex2 1.2
(compiled 2014.06.27 svn.r2953 for OlexSys, GUI svn.r4855)
;
_cell_angle_alpha 90
_cell_angle_beta 96.3681(14)
_cell_angle_gamma 90
_cell_formula_units_Z 4
_cell_length_a 8.06956(13)
_cell_length_b 8.80099(14)
_cell_length_c 26.2340(4)
_cell_measurement_reflns_used 3629
_cell_measurement_temperature 123.00(10)
_cell_measurement_theta_max 75.0934
_cell_measurement_theta_min 5.0211
_cell_volume 1851.65(5)
_computing_cell_refinement
;
CrysAlisPro, Agilent Technologies,
Version 1.171.35.19 (release 27-10-2011 CrysAlis171 .NET)
(compiled Oct 27 2011,15:02:11)
;
_computing_data_collection
;
CrysAlisPro, Agilent Technologies,
Version 1.171.35.19 (release 27-10-2011 CrysAlis171 .NET)
(compiled Oct 27 2011,15:02:11)
;
_computing_data_reduction
;
CrysAlisPro, Agilent Technologies,
Version 1.171.35.19 (release 27-10-2011 CrysAlis171 .NET)
(compiled Oct 27 2011,15:02:11)
;
_computing_molecular_graphics 'Olex2 (Dolomanov et al., 2009)'
_computing_publication_material 'Olex2 (Dolomanov et al., 2009)'
_computing_structure_refinement 'ShelXL (Sheldrick, 2008)'
_computing_structure_solution 'XS (Sheldrick, 2008)'
_diffrn_ambient_temperature 123.00(10)
_diffrn_detector_area_resol_mean 10.3953
_diffrn_measured_fraction_theta_full 0.991
_diffrn_measured_fraction_theta_max 0.991
_diffrn_measurement_details
;
#__ type_ start__ end____ width___ exp.time_
  1 omega  -44.00   35.00   1.0000    1.5000
omega____ theta____ kappa____ phi______ frames
    -      -38.5000   30.0000  -90.0000 79

#__ type_ start__ end____ width___ exp.time_
  2 omega  -48.00   33.00   1.0000    1.5000
omega____ theta____ kappa____ phi______ frames
    -      -38.5000   30.0000   30.0000 81

#__ type_ start__ end____ width___ exp.time_
  3 omega   38.00   83.00   1.0000   12.0000
omega____ theta____ kappa____ phi______ frames
    -      106.8677  -61.0000    0.0000 45

#__ type_ start__ end____ width___ exp.time_
  4 omega   90.00  132.00   1.0000   12.0000
omega____ theta____ kappa____ phi______ frames
    -      106.8677  -61.0000    0.0000 42

#__ type_ start__ end____ width___ exp.time_
  5 omega   99.00  172.00   1.0000   12.0000
omega____ theta____ kappa____ phi______ frames
    -      106.8677  125.0000   90.0000 73

#__ type_ start__ end____ width___ exp.time_
  6 omega   78.00  178.00   1.0000   12.0000
omega____ theta____ kappa____ phi______ frames
    -      106.8677   77.0000   60.0000 100

#__ type_ start__ end____ width___ exp.time_
  7 omega   84.00  175.00   1.0000   12.0000
omega____ theta____ kappa____ phi______ frames
    -      106.8677   45.0000  150.0000 91
;
_diffrn_measurement_device_type 'SuperNova, Dual, Cu at zero, Atlas'
_diffrn_measurement_method '\w scans'
_diffrn_orient_matrix_UB_11 0.1054491000
_diffrn_orient_matrix_UB_12 -0.1381515000
_diffrn_orient_matrix_UB_13 -0.0125184000
_diffrn_orient_matrix_UB_21 0.0025406000
_diffrn_orient_matrix_UB_22 0.0587669000
_diffrn_orient_matrix_UB_23 -0.0551728000
_diffrn_orient_matrix_UB_31 0.1605915000
_diffrn_orient_matrix_UB_32 0.0900263000
_diffrn_orient_matrix_UB_33 0.0170277000
_diffrn_radiation_monochromator mirror
_diffrn_radiation_type CuK\a
_diffrn_radiation_wavelength 1.54184
_diffrn_reflns_av_R_equivalents 0.0171
_diffrn_reflns_av_unetI/netI 0.0252
_diffrn_reflns_Laue_measured_fraction_full 0.970
_diffrn_reflns_Laue_measured_fraction_max 0.991
_diffrn_reflns_limit_h_max 9
_diffrn_reflns_limit_h_min -8
_diffrn_reflns_limit_k_max 9
_diffrn_reflns_limit_k_min -10
_diffrn_reflns_limit_l_max 31
_diffrn_reflns_limit_l_min -24
_diffrn_reflns_number 5566
_diffrn_reflns_point_group_measured_fraction_full 0.970
_diffrn_reflns_point_group_measured_fraction_max 0.991
_diffrn_reflns_theta_full 67.684
_diffrn_reflns_theta_max 66.735
_diffrn_reflns_theta_min 5.305
_diffrn_source 'SuperNova (Cu) X-ray Source'
_exptl_absorpt_coefficient_mu 1.045
_exptl_absorpt_correction_T_max 1.00000
_exptl_absorpt_correction_T_min 0.89419
_exptl_absorpt_correction_type multi-scan
_exptl_absorpt_process_details
;
CrysAlisPro, Agilent Technologies,
Version 1.171.35.19 (release 27-10-2011 CrysAlis171 .NET)
(compiled Oct 27 2011,15:02:11)
Empirical absorption correction using spherical harmonics,
 implemented in SCALE3 ABSPACK scaling algorithm.
;
_exptl_crystal_colour yellow
_exptl_crystal_colour_primary yellow
_exptl_crystal_density_diffrn 1.443
_exptl_crystal_description block
_exptl_crystal_F_000 848
_exptl_crystal_size_max 0.3
_exptl_crystal_size_mid 0.15
_exptl_crystal_size_min 0.1
_refine_diff_density_max 0.253
_refine_diff_density_min -0.227
_refine_diff_density_rms 0.039
_refine_ls_extinction_method none
_refine_ls_goodness_of_fit_ref 1.028
_refine_ls_hydrogen_treatment constr
_refine_ls_matrix_type full
_refine_ls_number_parameters 253
_refine_ls_number_reflns 3252
_refine_ls_number_restraints 0
_refine_ls_restrained_S_all 1.028
_refine_ls_R_factor_all 0.0358
_refine_ls_R_factor_gt 0.0321
_refine_ls_shift/su_max 0.000
_refine_ls_shift/su_mean 0.000
_refine_ls_structure_factor_coef Fsqd
_refine_ls_weighting_details 'w=1/[\s^2^(Fo^2^)+(0.0426P)^2^+0.4246P] where P=(Fo^2^+2Fc^2^)/3'
_refine_ls_weighting_scheme calc
_refine_ls_wR_factor_gt 0.0795
_refine_ls_wR_factor_ref 0.0819
_reflns_Friedel_coverage 0.000
_reflns_number_gt 2947
_reflns_number_total 3252
_reflns_threshold_expression 'I > 2\s(I)'
_cod_data_source_file ic5b01577_si_002.cif
_cod_data_source_block 2
_cod_original_cell_volume 1851.64(5)
_cod_database_code 4346490
_shelxl_version_number 2013-4
_chemical_oxdiff_formula C16H22N2O10
_shelx_space_group_comment
;
The symmetry employed for this shelxl refinement is uniquely defined
by the following loop, which should always be used as a source of
symmetry information in preference to the above space-group names.
They are only intended as comments.
;
_reflns_odcompleteness_completeness 98.62
_reflns_odcompleteness_iscentric 1
_reflns_odcompleteness_theta 66.97
_olex2_refinement_description
;
1. Fixed Uiso
 At 1.2 times of:
  All C(H) groups, All C(H,H) groups
2.a Secondary CH2 refined with riding coordinates:
 C7(H7A,H7B), C8(H8A,H8B), C9(H9A,H9B), C10(H10A,H10B), C11(H11A,H11B),
 C12(H12A,H12B), C13(H13A,H13B), C14(H14A,H14B), C15(H15A,H15B), C16(H16A,H16B)
2.b Aromatic/amide H refined with riding coordinates:
 C3(H3), C6(H6)
;
_olex2_submission_special_instructions 'No special instructions were received'

loop_
_space_group_symop_operation_xyz
'x, y, z'
'-x+1/2, y+1/2, -z+1/2'
'-x, -y, -z'
'x-1/2, -y-1/2, z-1/2'

loop_
_atom_site_label
_atom_site_type_symbol
_atom_site_fract_x
_atom_site_fract_y
_atom_site_fract_z
_atom_site_U_iso_or_equiv
_atom_site_adp_type
_atom_site_occupancy
_atom_site_site_symmetry_order
_atom_site_calc_flag
_atom_site_refinement_flags_posn
O1 O 0.39637(10) 1.00518(10) 0.21654(3) 0.01944(19) Uani 1 1 d .
O2 O 0.15959(11) 1.05045(12) 0.29220(3) 0.0285(2) Uani 1 1 d .
O3 O 0.21693(10) 0.84747(11) 0.37967(3) 0.0247(2) Uani 1 1 d .
O4 O 0.43952(11) 0.61660(10) 0.41052(3) 0.0245(2) Uani 1 1 d .
O5 O 0.70588(10) 0.68982(11) 0.34383(3) 0.0236(2) Uani 1 1 d .
O6 O 0.66980(10) 0.86774(9) 0.24828(3) 0.01904(18) Uani 1 1 d .
O7 O 0.25729(14) 0.80699(16) 0.03391(4) 0.0463(3) Uani 1 1 d .
O8 O 0.50504(15) 0.83465(15) 0.01066(4) 0.0434(3) Uani 1 1 d .
O9 O 0.61645(14) 0.55917(12) 0.05275(4) 0.0389(3) Uani 1 1 d .
O10 O 0.85763(14) 0.64520(17) 0.08362(5) 0.0539(4) Uani 1 1 d .
N1 N 0.40832(15) 0.81933(13) 0.04297(4) 0.0292(3) Uani 1 1 d .
N2 N 0.70594(14) 0.64390(14) 0.08046(4) 0.0286(3) Uani 1 1 d .
C1 C 0.46484(14) 0.92331(13) 0.18075(5) 0.0177(2) Uani 1 1 d .
C2 C 0.61709(14) 0.84964(13) 0.19804(5) 0.0174(2) Uani 1 1 d .
C3 C 0.69694(14) 0.76311(14) 0.16392(5) 0.0201(2) Uani 1 1 d .
H3 H 0.7972 0.7148 0.1748 0.024 Uiso 1 1 calc R
C4 C 0.62627(15) 0.74922(14) 0.11357(5) 0.0218(3) Uani 1 1 d .
C5 C 0.47876(15) 0.82168(14) 0.09684(5) 0.0213(3) Uani 1 1 d .
C6 C 0.39619(15) 0.90828(14) 0.13032(5) 0.0199(2) Uani 1 1 d .
H6 H 0.2958 0.9557 0.1190 0.024 Uiso 1 1 calc R
C7 C 0.22681(15) 1.05684(15) 0.20297(5) 0.0215(3) Uani 1 1 d .
H7A H 0.1541 0.9706 0.1944 0.026 Uiso 1 1 calc R
H7B H 0.2216 1.1233 0.1733 0.026 Uiso 1 1 calc R
C8 C 0.17129(16) 1.14076(16) 0.24786(5) 0.0263(3) Uani 1 1 d .
H8A H 0.2489 1.2231 0.2569 0.032 Uiso 1 1 calc R
H8B H 0.0630 1.1857 0.2375 0.032 Uiso 1 1 calc R
C9 C 0.31036(16) 1.04123(17) 0.32571(5) 0.0290(3) Uani 1 1 d .
H9A H 0.3673 1.1384 0.3267 0.035 Uiso 1 1 calc R
H9B H 0.3830 0.9655 0.3131 0.035 Uiso 1 1 calc R
C10 C 0.27364(18) 0.99915(16) 0.37859(5) 0.0285(3) Uani 1 1 d .
H10A H 0.3737 1.0107 0.4024 0.034 Uiso 1 1 calc R
H10B H 0.1892 1.0668 0.3893 0.034 Uiso 1 1 calc R
C11 C 0.23042(16) 0.78670(16) 0.43021(5) 0.0265(3) Uani 1 1 d .
H11A H 0.1511 0.7043 0.4315 0.032 Uiso 1 1 calc R
H11B H 0.2025 0.8649 0.4539 0.032 Uiso 1 1 calc R
C12 C 0.40399(16) 0.72832(16) 0.44688(5) 0.0258(3) Uani 1 1 d .
H12A H 0.4842 0.8106 0.4477 0.031 Uiso 1 1 calc R
H12B H 0.4093 0.6840 0.4809 0.031 Uiso 1 1 calc R
C13 C 0.60668(16) 0.56367(15) 0.41604(5) 0.0256(3) Uani 1 1 d .
H13A H 0.6116 0.4700 0.3968 0.031 Uiso 1 1 calc R
H13B H 0.6391 0.5403 0.4519 0.031 Uiso 1 1 calc R
C14 C 0.73129(16) 0.67412(16) 0.39823(5) 0.0256(3) Uani 1 1 d .
H14A H 0.7189 0.7723 0.4142 0.031 Uiso 1 1 calc R
H14B H 0.8435 0.6378 0.4085 0.031 Uiso 1 1 calc R
C15 C 0.82574(15) 0.79005(15) 0.32656(5) 0.0233(3) Uani 1 1 d .
H15A H 0.9366 0.7608 0.3414 0.028 Uiso 1 1 calc R
H15B H 0.8048 0.8929 0.3375 0.028 Uiso 1 1 calc R
C16 C 0.81582(14) 0.78426(15) 0.26911(5) 0.0218(3) Uani 1 1 d .
H16A H 0.9151 0.8292 0.2577 0.026 Uiso 1 1 calc R
H16B H 0.8081 0.6796 0.2575 0.026 Uiso 1 1 calc R

loop_
_atom_site_aniso_label
_atom_site_aniso_U_11
_atom_site_aniso_U_22
_atom_site_aniso_U_33
_atom_site_aniso_U_23
_atom_site_aniso_U_13
_atom_site_aniso_U_12
O1 0.0193(4) 0.0220(4) 0.0173(4) -0.0004(3) 0.0033(3) 0.0049(3)
O2 0.0227(4) 0.0429(6) 0.0203(4) 0.0028(4) 0.0039(3) 0.0031(4)
O3 0.0249(4) 0.0291(5) 0.0196(4) -0.0018(4) 0.0004(3) -0.0027(4)
O4 0.0241(4) 0.0279(5) 0.0213(4) -0.0051(4) 0.0011(3) -0.0015(4)
O5 0.0233(4) 0.0299(5) 0.0169(4) 0.0005(3) -0.0009(3) -0.0032(3)
O6 0.0182(4) 0.0213(4) 0.0173(4) 0.0001(3) 0.0008(3) 0.0023(3)
O7 0.0386(6) 0.0709(8) 0.0266(5) -0.0023(5) -0.0082(4) 0.0093(5)
O8 0.0582(7) 0.0555(7) 0.0187(5) 0.0059(5) 0.0139(5) 0.0150(6)
O9 0.0513(6) 0.0333(5) 0.0327(6) -0.0116(5) 0.0071(5) 0.0050(5)
O10 0.0332(6) 0.0808(9) 0.0487(7) -0.0229(7) 0.0090(5) 0.0201(6)
N1 0.0401(7) 0.0293(6) 0.0181(5) 0.0007(4) 0.0032(5) 0.0105(5)
N2 0.0346(6) 0.0308(6) 0.0214(6) 0.0015(5) 0.0075(5) 0.0116(5)
C1 0.0195(5) 0.0157(5) 0.0188(6) 0.0020(4) 0.0063(4) -0.0003(4)
C2 0.0181(5) 0.0170(5) 0.0173(6) 0.0030(4) 0.0029(4) -0.0021(4)
C3 0.0186(5) 0.0199(6) 0.0221(6) 0.0032(5) 0.0041(4) 0.0015(4)
C4 0.0256(6) 0.0203(6) 0.0209(6) 0.0009(5) 0.0091(5) 0.0022(5)
C5 0.0268(6) 0.0217(6) 0.0158(6) 0.0024(5) 0.0039(5) 0.0003(5)
C6 0.0202(6) 0.0199(6) 0.0199(6) 0.0034(5) 0.0037(4) 0.0028(4)
C7 0.0199(6) 0.0248(6) 0.0196(6) 0.0027(5) 0.0013(4) 0.0073(5)
C8 0.0274(6) 0.0291(6) 0.0227(6) 0.0019(5) 0.0040(5) 0.0114(5)
C9 0.0246(6) 0.0366(7) 0.0254(7) 0.0042(6) 0.0009(5) -0.0008(6)
C10 0.0350(7) 0.0271(7) 0.0228(6) -0.0022(5) 0.0000(5) -0.0008(5)
C11 0.0273(6) 0.0323(7) 0.0213(6) -0.0007(5) 0.0088(5) -0.0021(5)
C12 0.0326(7) 0.0298(7) 0.0149(6) -0.0025(5) 0.0019(5) -0.0005(5)
C13 0.0275(6) 0.0278(7) 0.0210(6) 0.0017(5) 0.0006(5) 0.0032(5)
C14 0.0235(6) 0.0353(7) 0.0169(6) -0.0006(5) -0.0023(5) 0.0005(5)
C15 0.0196(6) 0.0265(6) 0.0227(6) -0.0001(5) -0.0020(5) -0.0019(5)
C16 0.0164(5) 0.0259(6) 0.0229(6) 0.0018(5) 0.0005(4) 0.0026(5)

loop_
_atom_type_symbol
_atom_type_description
_atom_type_scat_dispersion_real
_atom_type_scat_dispersion_imag
_atom_type_scat_source
C C 0.0181 0.0091 'International Tables Vol C Tables 4.2.6.8 and 6.1.1.4'
H H 0.0000 0.0000 'International Tables Vol C Tables 4.2.6.8 and 6.1.1.4'
N N 0.0311 0.0180 'International Tables Vol C Tables 4.2.6.8 and 6.1.1.4'
O O 0.0492 0.0322 'International Tables Vol C Tables 4.2.6.8 and 6.1.1.4'

loop_
_geom_angle_atom_site_label_1
_geom_angle_atom_site_label_2
_geom_angle_atom_site_label_3
_geom_angle
C1 O1 C7 116.43(9)
C8 O2 C9 114.08(10)
C10 O3 C11 112.50(10)
C13 O4 C12 114.76(10)
C15 O5 C14 110.61(9)
C2 O6 C16 117.74(9)
O7 N1 O8 125.14(12)
O7 N1 C5 117.51(11)
O8 N1 C5 117.30(12)
O9 N2 C4 118.01(11)
O10 N2 O9 124.76(12)
O10 N2 C4 117.20(12)
O1 C1 C2 115.37(10)
O1 C1 C6 124.42(11)
C6 C1 C2 120.21(11)
O6 C2 C1 115.25(10)
O6 C2 C3 125.22(11)
C3 C2 C1 119.50(11)
C4 C3 C2 119.49(11)
C3 C4 N2 117.35(11)
C5 C4 N2 121.58(11)
C5 C4 C3 120.83(11)
C4 C5 N1 122.01(11)
C4 C5 C6 120.71(11)
C6 C5 N1 117.16(11)
C1 C6 C5 119.25(11)
O1 C7 C8 108.53(10)
O2 C8 C7 114.84(11)
O2 C9 C10 110.08(11)
O3 C10 C9 110.51(11)
O3 C11 C12 111.74(10)
O4 C12 C11 106.90(10)
O4 C13 C14 114.54(11)
O5 C14 C13 110.20(10)
O5 C15 C16 109.68(10)
O6 C16 C15 108.25(10)

loop_
_geom_bond_atom_site_label_1
_geom_bond_atom_site_label_2
_geom_bond_distance
O1 C1 1.3494(14)
O1 C7 1.4483(14)
O2 C8 1.4206(16)
O2 C9 1.4220(16)
O3 C10 1.4125(17)
O3 C11 1.4224(16)
O4 C12 1.4211(16)
O4 C13 1.4192(16)
O5 C14 1.4260(15)
O5 C15 1.4198(16)
O6 C2 1.3487(15)
O6 C16 1.4436(14)
O7 N1 1.2204(17)
O8 N1 1.2218(16)
O9 N2 1.2204(17)
O10 N2 1.2177(17)
N1 C5 1.4637(17)
N2 C4 1.4665(16)
C1 C2 1.4185(17)
C1 C6 1.3827(18)
C2 C3 1.3873(17)
C3 C4 1.3849(18)
C4 C5 1.3785(18)
C5 C6 1.3880(18)
C7 C8 1.5001(17)
C9 C10 1.4969(19)
C11 C12 1.5104(18)
C13 C14 1.5095(19)
C15 C16 1.5014(18)

loop_
_geom_torsion_atom_site_label_1
_geom_torsion_atom_site_label_2
_geom_torsion_atom_site_label_3
_geom_torsion_atom_site_label_4
_geom_torsion
O1 C1 C2 O6 1.97(15)
O1 C1 C2 C3 -179.86(10)
O1 C1 C6 C5 179.58(11)
O1 C7 C8 O2 -65.00(14)
O2 C9 C10 O3 69.31(15)
O3 C11 C12 O4 -57.87(14)
O4 C13 C14 O5 -68.94(14)
O5 C15 C16 O6 75.43(12)
O6 C2 C3 C4 177.59(11)
O7 N1 C5 C4 140.99(14)
O7 N1 C5 C6 -42.92(18)
O8 N1 C5 C4 -41.23(18)
O8 N1 C5 C6 134.85(13)
O9 N2 C4 C3 135.58(13)
O9 N2 C4 C5 -38.84(17)
O10 N2 C4 C3 -42.73(18)
O10 N2 C4 C5 142.85(14)
N1 C5 C6 C1 -175.14(11)
N2 C4 C5 N1 -10.89(19)
N2 C4 C5 C6 173.16(11)
C1 O1 C7 C8 178.23(10)
C1 C2 C3 C4 -0.39(17)
C2 O6 C16 C15 -165.90(10)
C2 C1 C6 C5 -0.63(17)
C2 C3 C4 N2 -173.71(11)
C2 C3 C4 C5 0.76(18)
C3 C4 C5 N1 174.88(12)
C3 C4 C5 C6 -1.07(19)
C4 C5 C6 C1 0.99(18)
C6 C1 C2 O6 -177.84(10)
C6 C1 C2 C3 0.34(17)
C7 O1 C1 C2 -168.39(10)
C7 O1 C1 C6 11.41(16)
C8 O2 C9 C10 158.02(11)
C9 O2 C8 C7 88.36(14)
C10 O3 C11 C12 -82.87(13)
C11 O3 C10 C9 161.41(11)
C12 O4 C13 C14 -74.48(14)
C13 O4 C12 C11 171.75(10)
C14 O5 C15 C16 170.32(10)
C15 O5 C14 C13 -178.25(10)
C16 O6 C2 C1 174.50(10)
C16 O6 C2 C3 -3.56(16)
